data_2011209
loop_
_publ_author_name
'He, Wei-jiang'
'Ye, Zi-feng'
'Xu, Yan'
'Guo, Zi-jian'
'Zhu, Long-Gen'

_publ_section_title
;3,6,9,16,19,22-Hexaazatricyclo[22.2.2.2^11,14^]triaconta-11,13,24,26(1),27,29-hexaene
 pentahydrate
;
_journal_issue 8
_journal_name_full 'Acta Crystallographica Section C'
_journal_page_first 1019
_journal_page_last 1020
_journal_paper_doi 10.1107/S0108270100007095
_journal_volume 56
_journal_year 2000
_chemical_formula_moiety 'C24 H38 N6 , 5H2 O'
_chemical_formula_sum 'C24 H48 N6 O5'
_chemical_formula_weight 500.68
_chemical_name_systematic
;
 3,6,9,16,19,22-hexaazatricyclo[22.2.2.2^11,14^]triaconta-11,13,24,26,27,
 29-hexaene pentahydrate
;
_space_group_IT_number 62
_symmetry_cell_setting orthorhombic
_symmetry_space_group_name_Hall '-P 2ac 2n'
_symmetry_space_group_name_H-M 'P n m a'
_audit_creation_method SHELXL-97
_cell_angle_alpha 90.00
_cell_angle_beta 90.00
_cell_angle_gamma 90.00
_cell_formula_units_Z 4
_cell_length_a 7.451(3)
_cell_length_b 19.709(6)
_cell_length_c 18.587(8)
_cell_measurement_reflns_used 29
_cell_measurement_temperature 293(2)
_cell_measurement_theta_max 9.17
_cell_measurement_theta_min 7.80
_cell_volume 2729.5(18)
_computing_cell_refinement XSCANS
_computing_data_collection 'XSCANS (Siemens, 1994)'
_computing_data_reduction 'SHELXTL (Sheldrick, 1997)'
_computing_molecular_graphics SHELXTL
_computing_publication_material SHELXTL
_computing_structure_refinement SHELXTL
_computing_structure_solution SHELXTL
_diffrn_ambient_temperature 293(2)
_diffrn_measured_fraction_theta_full .997
_diffrn_measured_fraction_theta_max .997
_diffrn_measurement_device_type 'Bruker P4'
_diffrn_measurement_method '2\q/\w scans'
_diffrn_radiation_monochromator graphite
_diffrn_radiation_source 'sealed tube'
_diffrn_radiation_type MoK\a
_diffrn_radiation_wavelength .71073
_diffrn_reflns_av_R_equivalents .0343
_diffrn_reflns_av_sigmaI/netI .0372
_diffrn_reflns_limit_h_max 8
_diffrn_reflns_limit_h_min -1
_diffrn_reflns_limit_k_max 1
_diffrn_reflns_limit_k_min -23
_diffrn_reflns_limit_l_max 22
_diffrn_reflns_limit_l_min -1
_diffrn_reflns_number 3241
_diffrn_reflns_theta_full 24.99
_diffrn_reflns_theta_max 24.99
_diffrn_reflns_theta_min 2.07
_diffrn_standards_decay_% 4.94
_diffrn_standards_interval_count 97
_diffrn_standards_number 3
_exptl_absorpt_coefficient_mu .086
_exptl_absorpt_correction_type none
_exptl_crystal_colour colourless
_exptl_crystal_density_diffrn 1.218
_exptl_crystal_density_meas ?
_exptl_crystal_density_method 'not measured'
_exptl_crystal_description prism
_exptl_crystal_F_000 1096
_exptl_crystal_size_max .40
_exptl_crystal_size_mid .20
_exptl_crystal_size_min .20
_refine_diff_density_max .357
_refine_diff_density_min -.307
_refine_ls_extinction_method none
_refine_ls_goodness_of_fit_ref 1.027
_refine_ls_hydrogen_treatment refxyz
_refine_ls_matrix_type full
_refine_ls_number_parameters 244
_refine_ls_number_reflns 2474
_refine_ls_number_restraints 21
_refine_ls_restrained_S_all 1.024
_refine_ls_R_factor_all .0879
_refine_ls_R_factor_gt .0638
_refine_ls_shift/su_max <0.001
_refine_ls_shift/su_mean .000
_refine_ls_structure_factor_coef Fsqd
_refine_ls_weighting_details 'calc w = 1/[\s^2^(Fo^2^)+(0.1131P)^2^+1.2637P] where P=(Fo^2^+2Fc^2^)/3'
_refine_ls_weighting_scheme calc
_refine_ls_wR_factor_ref .1966
_reflns_number_gt 1770
_reflns_number_total 2474
_reflns_threshold_expression I>2\s(I)
_cod_data_source_file gd1091.cif
_cod_data_source_block I
_cod_depositor_comments
;
 Marking attached hydrogen atoms.

 Antanas Vaitkus,
 2017-11-23

The following automatic conversions were performed:
'_symmetry_cell_setting' value 'Orthorhombic' changed to 'orthorhombic'
according to '/home/saulius/struct/CIF-dictionaries/cif_core.dic'
dictionary named 'cif_core.dic' version 2.4.1 from 2010-06-29.

Automatic conversion script
Id: cif_fix_enum 1527 2010-12-29 10:47:43Z saulius 

The following automatic conversions were performed:

'_symmetry_cell_setting' value 'Orthorhombic' changed to
'orthorhombic' according to
/home/saulius/struct/CIF-dictionaries/cif_core.dic dictionary named
'cif_core.dic' version 2.4.1 from 2010-06-29.

Automatic conversion script
Id: cif_fix_values 1715 2011-07-08 13:25:40Z adriana 

The following automatic conversions were performed:

'_exptl_crystal_density_meas' value 'not measured' was changed to '?'
- the value is perceived as not measured.

Automatic conversion script
Id: cif_fix_values 3008 2015-01-20 13:52:24Z robertas 
;
_cod_original_cell_volume 2729.6(18)
_cod_original_sg_symbol_H-M 'Pnma '
_cod_database_code 2011209
_cod_database_fobs_code 2011209

loop_
_symmetry_equiv_pos_as_xyz
'x, y, z'
'-x+1/2, -y, z+1/2'
'-x, y+1/2, -z'
'x+1/2, -y+1/2, -z+1/2'
'-x, -y, -z'
'x-1/2, y, -z-1/2'
'x, -y-1/2, z'
'-x-1/2, y-1/2, z-1/2'

loop_
_atom_site_label
_atom_site_fract_x
_atom_site_fract_y
_atom_site_fract_z
_atom_site_U_iso_or_equiv
_atom_site_adp_type
_atom_site_calc_flag
_atom_site_refinement_flags
_atom_site_occupancy
_atom_site_disorder_assembly
_atom_site_disorder_group
_atom_site_type_symbol
_atom_site_attached_hydrogens
N1 .7066(4) .65895(14) .38227(15) .0685(8) Uani d D 1 . . N 0
H1N .693(2) .6886(11) .3503(13) .082 Uiso d D 1 . . H 0
N2 1.0172(3) .65199(11) .48594(13) .0505(6) Uani d D 1 . . N 0
H2N .928(3) .6762(14) .4981(17) .061 Uiso d D 1 . . H 0
N3 .9297(3) .63938(10) .64678(11) .0440(6) Uani d D 1 . . N 0
H3N .855(3) .6545(14) .6158(12) .053 Uiso d D 1 . . H 0
C1 .8571(4) .61237(17) .37799(17) .0562(7) Uani d D 1 . . C 0
H1A .954(5) .6358(15) .3460(17) .067 Uiso d . 1 . . H 0
H1B .815(5) .5718(18) .3541(18) .067 Uiso d . 1 . . H 0
C2 .9454(5) .59274(14) .44828(16) .0504(7) Uani d . 1 . . C 0
H2A .859(5) .5695(16) .4766(16) .061 Uiso d . 1 . . H 0
H2B 1.057(4) .5618(16) .4368(15) .061 Uiso d . 1 . . H 0
C3 1.1400(4) .63528(15) .54497(15) .0496(7) Uani d . 1 . . C 0
H3A 1.191(4) .6785(16) .5635(16) .060 Uiso d . 1 . . H 0
H3B 1.244(4) .6066(15) .5247(16) .060 Uiso d . 1 . . H 0
C4 1.0594(4) .59784(14) .60828(15) .0476(7) Uani d . 1 . . C 0
H4A 1.013(4) .5569(16) .5922(16) .057 Uiso d . 1 . . H 0
H4B 1.156(4) .5842(15) .6424(16) .057 Uiso d . 1 . . H 0
C5 .8274(4) .60255(14) .70239(15) .0483(7) Uani d . 1 . . C 0
H5A .737(4) .6374(14) .7268(15) .058 Uiso d . 1 . . H 0
H5B .910(4) .5890(14) .7398(17) .058 Uiso d . 1 . . H 0
C6 .7235(4) .54177(13) .67558(13) .0427(6) Uani d . 1 . . C 0
C7 .5920(4) .54929(14) .62383(14) .0486(7) Uani d . 1 . . C 0
H7 .562(4) .5932(16) .6063(16) .058 Uiso d . 1 . . H 0
C8 .5026(4) .49400(14) .59559(16) .0497(7) Uani d . 1 . . C 0
H8 .411(4) .4990(15) .5556(16) .060 Uiso d . 1 . . H 0
C9 .5414(4) .42834(13) .61831(14) .0462(7) Uani d . 1 . . C 0
C10 .6665(4) .42099(14) .67200(15) .0501(7) Uani d . 1 . . C 0
H10 .705(4) .3755(16) .6913(16) .060 Uiso d . 1 . . H 0
C11 .7579(4) .47635(14) .70054(15) .0485(7) Uani d . 1 . . C 0
H11 .846(4) .4736(14) .7347(17) .058 Uiso d . 1 . . H 0
C12 .4526(5) .36756(15) .58191(19) .0603(8) Uani d . 1 . . C 0
H12A .416(5) .3813(17) .5295(19) .072 Uiso d . 1 . . H 0
H12B .545(5) .3269(17) .5794(18) .072 Uiso d . 1 . . H 0
O11 1.1218(4) .7500 .70300(15) .0537(7) Uani d SD 1 . . O 0
H21 1.056(3) .7145(3) .6875(15) .064 Uiso d D 1 . . H 0
O12 1.1879(5) .7500 .39151(18) .0713(10) Uani d SD 1 . . O 0
H22 1.131(4) .7145(3) .4118(16) .086 Uiso d D 1 . . H 0
O13 .7169(5) .7500 .53880(19) .0744(9) Uani d SD 1 . . O 0
H23 .623(4) .7500 .5695(17) .089 Uiso d SD 1 . . H 0
H33 .663(5) .7500 .4958(11) .089 Uiso d SD 1 . . H 0
O14 1.4852(6) .7500 .6552(2) .1123(16) Uani d SD 1 . . O 0
H24 1.3667(19) .7500 .664(3) .135 Uiso d SD 1 . . H 0
H34 1.532(7) .7500 .6997(15) .135 Uiso d SD 1 . . H 0
O15 .579(2) .7500 .2565(5) .107(3) Uani d SPU .559(14) A 1 O 2
O15' .723(2) .7500 .2534(6) .096(4) Uani d SPU .441(14) A 2 O 2

loop_
_atom_site_aniso_label
_atom_site_aniso_U_11
_atom_site_aniso_U_22
_atom_site_aniso_U_33
_atom_site_aniso_U_12
_atom_site_aniso_U_13
_atom_site_aniso_U_23
N1 .0705(17) .0521(15) .083(2) -.0111(14) -.0109(14) .0134(13)
N2 .0622(15) .0354(12) .0541(13) -.0049(11) -.0059(12) -.0033(10)
N3 .0543(13) .0343(11) .0435(12) .0004(10) -.0018(10) -.0047(9)
C1 .0555(17) .0534(17) .0596(17) -.0092(15) -.0082(15) -.0043(14)
C2 .0559(17) .0383(14) .0571(17) -.0100(13) .0019(14) -.0034(12)
C3 .0515(15) .0465(15) .0509(15) -.0103(14) .0002(13) -.0027(12)
C4 .0568(17) .0393(14) .0468(15) .0016(13) -.0027(13) -.0026(12)
C5 .0579(16) .0482(15) .0386(13) -.0042(14) .0005(13) -.0051(12)
C6 .0500(14) .0442(14) .0338(12) .0039(12) .0065(11) .0013(10)
C7 .0566(17) .0419(15) .0474(15) -.0001(13) -.0040(13) .0064(12)
C8 .0504(15) .0480(15) .0507(15) -.0020(13) -.0053(14) .0026(13)
C9 .0430(15) .0435(14) .0521(15) .0023(12) .0053(12) -.0008(12)
C10 .0525(16) .0402(14) .0577(17) .0042(13) .0054(14) .0066(13)
C11 .0509(16) .0523(16) .0424(14) .0048(13) .0001(13) .0050(12)
C12 .0638(19) .0452(16) .072(2) -.0042(15) -.0003(17) -.0124(15)
O11 .0656(18) .0370(14) .0585(16) .000 -.0099(15) .000
O12 .095(3) .0416(15) .078(2) .000 .0199(18) .000
O13 .081(2) .069(2) .073(2) .000 -.0030(18) .000
O14 .080(3) .196(5) .061(2) .000 .003(2) .000
O15 .162(9) .095(5) .065(4) .000 -.033(6) .000
O15' .161(10) .069(4) .058(4) .000 -.015(7) .000

loop_
_atom_type_symbol
_atom_type_description
_atom_type_scat_dispersion_real
_atom_type_scat_dispersion_imag
_atom_type_scat_source
C C .0033 .0016 'International Tables Vol C Tables 4.2.6.8 and 6.1.1.4'
H H .0000 .0000 'International Tables Vol C Tables 4.2.6.8 and 6.1.1.4'
N N .0061 .0033 'International Tables Vol C Tables 4.2.6.8 and 6.1.1.4'
O O .0106 .0060 'International Tables Vol C Tables 4.2.6.8 and 6.1.1.4'

loop_
_geom_angle_atom_site_label_1
_geom_angle_atom_site_label_2
_geom_angle_atom_site_label_3
_geom_angle_site_symmetry_1
_geom_angle_site_symmetry_3
_geom_angle
_geom_angle_publ_flag
C1 N1 C12 . 5_666 115.3(3) ?
C1 N1 H1N . . 119.7(11) ?
C12 N1 H1N 5_666 . 118.3(11) ?
C2 N2 C3 . . 114.0(2) yes
C2 N2 H2N . . 107(2) ?
C3 N2 H2N . . 114(2) ?
C4 N3 C5 . . 114.3(2) yes
C4 N3 H3N . . 107(2) ?
C5 N3 H3N . . 108(2) ?
N1 C1 C2 . . 116.8(3) yes
N1 C1 H1A . . 106.6(17) ?
C2 C1 H1A . . 107.7(18) ?
N1 C1 H1B . . 107(2) ?
C2 C1 H1B . . 109(2) ?
H1A C1 H1B . . 109(3) ?
N2 C2 C1 . . 111.6(2) yes
N2 C2 H2A . . 111.6(19) ?
C1 C2 H2A . . 107.8(19) ?
N2 C2 H2B . . 105.8(17) ?
C1 C2 H2B . . 108.5(16) ?
H2A C2 H2B . . 112(3) ?
N2 C3 C4 . . 116.4(2) yes
N2 C3 H3A . . 107.8(17) ?
C4 C3 H3A . . 107.5(17) ?
N2 C3 H3B . . 108.6(17) ?
C4 C3 H3B . . 108.4(17) ?
H3A C3 H3B . . 108(2) ?
N3 C4 C3 . . 111.8(2) yes
N3 C4 H4A . . 113(2) ?
C3 C4 H4A . . 108.8(19) ?
N3 C4 H4B . . 108.6(17) ?
C3 C4 H4B . . 109.9(18) ?
H4A C4 H4B . . 104(3) ?
N3 C5 C6 . . 115.1(2) yes
N3 C5 H5A . . 108.0(15) ?
C6 C5 H5A . . 109.1(16) ?
N3 C5 H5B . . 108.0(18) ?
C6 C5 H5B . . 110.2(17) ?
H5A C5 H5B . . 106(2) ?
C7 C6 C11 . . 117.5(3) ?
C7 C6 C5 . . 120.6(2) yes
C11 C6 C5 . . 121.9(3) yes
C6 C7 C8 . . 121.5(3) ?
C6 C7 H7 . . 120.1(18) ?
C8 C7 H7 . . 118.4(18) ?
C7 C8 C9 . . 121.2(3) ?
C7 C8 H8 . . 121.8(17) ?
C9 C8 H8 . . 116.9(17) ?
C10 C9 C8 . . 117.4(3) ?
C10 C9 C12 . . 122.2(3) yes
C8 C9 C12 . . 120.3(3) yes
C9 C10 C11 . . 121.8(3) ?
C9 C10 H10 . . 123.1(17) ?
C11 C10 H10 . . 114.9(17) ?
C10 C11 C6 . . 120.5(3) ?
C10 C11 H11 . . 124.7(19) ?
C6 C11 H11 . . 114.7(19) ?
N1 C12 C9 5_666 . 115.6(3) ?
N1 C12 H12A 5_666 . 108(2) ?
C9 C12 H12A . . 108.8(19) ?
N1 C12 H12B 5_666 . 106.1(18) ?
C9 C12 H12B . . 109.4(18) ?
H12A C12 H12B . . 109(3) ?
H23 O13 H33 . . 102.6(15) ?
H24 O14 H34 . . 102.5(16) ?

loop_
_geom_bond_atom_site_label_1
_geom_bond_atom_site_label_2
_geom_bond_site_symmetry_2
_geom_bond_distance
_geom_bond_publ_flag
N1 C1 . 1.451(4) yes
N1 C12 5_666 1.457(4) ?
N1 H1N . .841(8) ?
N2 C2 . 1.463(3) yes
N2 C3 . 1.466(4) yes
N2 H2N . .847(10) ?
N3 C4 . 1.455(4) yes
N3 C5 . 1.475(4) yes
N3 H3N . .853(10) ?
C1 C2 . 1.513(4) yes
C1 H1A . 1.04(3) ?
C1 H1B . .97(4) ?
C2 H2A . .95(3) ?
C2 H2B . 1.05(3) ?
C3 C4 . 1.513(4) yes
C3 H3A . .99(3) ?
C3 H3B . 1.03(3) ?
C4 H4A . .93(3) ?
C4 H4B . 1.00(3) ?
C5 C6 . 1.511(4) yes
C5 H5A . 1.06(3) ?
C5 H5B . .97(3) ?
C6 C7 . 1.381(4) ?
C6 C11 . 1.394(4) ?
C7 C8 . 1.381(4) ?
C7 H7 . .95(3) ?
C8 C9 . 1.392(4) ?
C8 H8 . 1.01(3) ?
C9 C10 . 1.373(4) ?
C9 C12 . 1.526(4) yes
C10 C11 . 1.391(4) ?
C10 H10 . 1.01(3) ?
C11 H11 . .92(3) ?
C12 N1 5_666 1.457(4) ?
C12 H12A . 1.05(3) ?
C12 H12B . 1.06(4) ?
O11 H21 . .902(10) ?
O12 H22 . .900(10) ?
O13 H23 . .901(10) ?
O13 H33 . .895(10) ?
O14 H24 . .898(11) ?
O14 H34 . .899(10) ?

loop_
_geom_hbond_atom_site_label_D
_geom_hbond_atom_site_label_H
_geom_hbond_atom_site_label_A
_geom_hbond_site_symmetry_A
_geom_hbond_distance_DH
_geom_hbond_distance_HA
_geom_hbond_distance_DA
_geom_hbond_angle_DHA
_geom_hbond_publ_flag
N1 H1N O15 . .84(2) 2.29(2) 3.097(9) 162.4(16) yes
N2 H2N O13 . .85(2) 2.27(3) 3.115(4) 172(2) yes
N3 H3N O13 . .85(2) 2.58(3) 3.361(4) 153(2) yes
O11 H21 N3 . .902(16) 1.911(16) 2.810(3) 175(2) yes
O12 H22 N2 . .901(19) 2.03(2) 2.903(4) 162(2) yes
O13 H23 O14 1_455 .90(3) 1.90(3) 2.768(6) 162(3) yes
O14 H24 O11 . .898(18) 1.96(2) 2.850(5) 169(5) yes
O14 H34 O11 4_566 .90(3) 1.93(3) 2.825(5) 177(5) yes
